data_4033251
loop_
_publ_author_name
'Gee, Yi Sing'
'Rivinoja, Daniel J.'
'Wales, Steven M.'
'Gardiner, Michael G.'
'Ryan, John H.'
'Hyland, Christopher J. T.'

_publ_section_title
;
 Pd-Catalyzed Dearomative [3 + 2] Cycloaddition of 3-Nitroindoles with
 2-Vinylcyclopropane-1,1-dicarboxylates.
;
_journal_issue 24
_journal_name_full 'The Journal of organic chemistry'
_journal_page_first 13517
_journal_page_last 13529
_journal_paper_doi 10.1021/acs.joc.7b02624
_journal_volume 82
_journal_year 2017
_chemical_formula_moiety 'C25 H24 N2 O10 S'
_chemical_formula_sum 'C25 H24 N2 O10 S'
_chemical_formula_weight 544.54
_space_group_crystal_system triclinic
_space_group_IT_number 2
_space_group_name_Hall '-P 1'
_space_group_name_H-M_alt 'P -1'
_symmetry_Int_Tables_number 2
_symmetry_space_group_name_Hall '-P 1'
_symmetry_space_group_name_H-M 'P -1'
_atom_sites_solution_primary direct
_audit_creation_date 2017-10-10
_audit_creation_method
;
Olex2 1.2
(compiled 2017.08.10 svn.r3458 for OlexSys, GUI svn.r5381)
;
_cell_angle_alpha 95.944(10)
_cell_angle_beta 100.270(12)
_cell_angle_gamma 107.515(14)
_cell_formula_units_Z 2
_cell_length_a 8.5498(19)
_cell_length_b 9.5122(13)
_cell_length_c 16.619(2)
_cell_measurement_reflns_used 9814
_cell_measurement_temperature 100(2)
_cell_measurement_theta_max 72.13
_cell_measurement_theta_min 4.94
_cell_volume 1250.3(4)
_computing_cell_refinement 'SAINT v8.34A (Bruker, 2013)'
_computing_data_collection 'APEX3 v2016.1-0 (Bruker, 2016)'
_computing_data_reduction 'SAINT v8.34A (Bruker, 2013)'
_computing_molecular_graphics 'Olex2 (Dolomanov et al., 2009)'
_computing_publication_material 'Olex2 (Dolomanov et al., 2009)'
_computing_structure_refinement ShelXT
_computing_structure_solution ShelXT
_diffrn_ambient_temperature 100(2)
_diffrn_detector 'CMOS area detector'
_diffrn_detector_area_resol_mean 10.4
_diffrn_detector_type 'Bruker AXS PHOTON-100'
_diffrn_measured_fraction_theta_full 0.9838
_diffrn_measured_fraction_theta_max 0.9838
_diffrn_measurement_device 'fixed-chi three-circle diffractometer'
_diffrn_measurement_device_type 'Bruker AXS D8 Quest'
_diffrn_measurement_method '\f and \w scans'
_diffrn_radiation_collimation 'focusing mirrors'
_diffrn_radiation_monochromator 'Bruker multilayer X-ray optics (Goebel mirror)'
_diffrn_radiation_probe x-ray
_diffrn_radiation_type 'Cu K\a'
_diffrn_radiation_wavelength 1.54184
_diffrn_reflns_av_R_equivalents 0.0364
_diffrn_reflns_av_unetI/netI 0.0197
_diffrn_reflns_limit_h_max 10
_diffrn_reflns_limit_h_min -10
_diffrn_reflns_limit_k_max 11
_diffrn_reflns_limit_k_min -11
_diffrn_reflns_limit_l_max 20
_diffrn_reflns_limit_l_min -20
_diffrn_reflns_number 41132
_diffrn_reflns_theta_full 72.8100
_diffrn_reflns_theta_max 72.81
_diffrn_reflns_theta_min 2.74
_diffrn_source 'Incoatec I\mS Cu microsource'
_diffrn_standards_number 0
_exptl_absorpt_coefficient_mu 1.699
_exptl_absorpt_correction_T_max 0.7536
_exptl_absorpt_correction_T_min 0.6824
_exptl_absorpt_correction_type multi-scan
_exptl_absorpt_process_details
'SADABS-2014/5 (Bruker,2014/5) was used for absorption correction. wR2(int) was 0.0817 before and 0.0565 after correction. The Ratio of minimum to maximum transmission is 0.9055. The \l/2 correction factor is Not present.'
_exptl_crystal_colour colourless
_exptl_crystal_density_diffrn 1.4463
_exptl_crystal_description prism
_exptl_crystal_F_000 570.7376
_exptl_crystal_size_max 0.20
_exptl_crystal_size_mid 0.10
_exptl_crystal_size_min 0.05
_refine_diff_density_max 1.4185
_refine_diff_density_min -0.9591
_refine_diff_density_rms 0.0846
_refine_ls_d_res_high 0.8070
_refine_ls_d_res_low 16.1215
_refine_ls_goodness_of_fit_ref 1.0466
_refine_ls_hydrogen_treatment constr
_refine_ls_matrix_type full
_refine_ls_number_constraints 40
_refine_ls_number_parameters 345
_refine_ls_number_reflns 4913
_refine_ls_number_restraints 0
_refine_ls_restrained_S_all 1.0466
_refine_ls_R_factor_all 0.0635
_refine_ls_R_factor_gt 0.0571
_refine_ls_shift/su_max 0.0000
_refine_ls_shift/su_mean 0.0000
_refine_ls_structure_factor_coef Fsqd
_refine_ls_weighting_details 'w=1/[\s^2^(Fo^2^)+(0.0824P)^2^+2.2242P] where P=(Fo^2^+2Fc^2^)/3'
_refine_ls_weighting_scheme calc
_refine_ls_wR_factor_gt 0.1576
_refine_ls_wR_factor_ref 0.1637
_reflns_Friedel_coverage 0.0
_reflns_limit_h_max 10
_reflns_limit_h_min -10
_reflns_limit_k_max 11
_reflns_limit_k_min -11
_reflns_limit_l_max 20
_reflns_limit_l_min 0
_reflns_number_gt 4340
_reflns_number_total 4913
_reflns_threshold_expression I>=2u(I)
_cod_data_source_file jo7b02624_si_002.cif
_cod_data_source_block 17mg010b_0m
_cod_depositor_comments 'Adding full bibliography for 4033251--4033252.cif.'
_cod_database_code 4033251
_olex2_refinement_description
;
1. Fixed Uiso
 At 1.2 times of:
  All C(H) groups, All C(H,H) groups
 At 1.5 times of:
  All C(H,H,H) groups, All O(H) groups
2.a Ternary CH refined with riding coordinates:
 C4(H4), C1(H1)
2.b Secondary CH2 refined with riding coordinates:
 C3(H3a,H3b)
2.c Me refined with riding coordinates:
 C20(H20a,H20b,H20c), C25(H25a,H25b,H25c)
2.d Aromatic/amide H refined with riding coordinates:
 C8(H8), C9(H9), C13(H13), C14(H14), C10(H10), C16(H16), C17(H17), C22(H22)
2.e X=CH2 refined with riding coordinates:
 C23(H23a,H23b)
2.f Idealised Me refined as rotating group:
 C18(H18a,H18b,H18c)
2.g Idealised tetrahedral OH refined as rotating group:
 O6(H6)
;
_olex2_submission_special_instructions 'No special instructions were received'

loop_
_space_group_symop_id
_space_group_symop_operation_xyz
1 x,y,z
2 -x,-y,-z

loop_
_atom_site_label
_atom_site_type_symbol
_atom_site_fract_x
_atom_site_fract_y
_atom_site_fract_z
_atom_site_U_iso_or_equiv
_atom_site_adp_type
_atom_site_occupancy
_atom_site_refinement_flags_posn
S1 S 0.25704(8) 0.69618(7) 0.19657(4) 0.02596(19) Uani 1.000000 .
O1 O 0.2372(3) 0.5828(2) 0.24728(13) 0.0329(5) Uani 1.000000 .
O2 O 0.1170(2) 0.7071(2) 0.13989(13) 0.0350(5) Uani 1.000000 .
O3 O 0.1453(2) 1.0987(2) 0.34692(12) 0.0298(4) Uani 1.000000 .
O4 O 0.0013(2) 0.8936(2) 0.25199(11) 0.0286(4) Uani 1.000000 .
O5 O 0.1976(2) 1.0143(2) 0.06827(11) 0.0289(4) Uani 1.000000 .
O6 O -0.0253(3) 1.0478(3) 0.10903(14) 0.0430(6) Uani 1.000000 .
H6 H -0.059(2) 1.044(5) 0.0592(4) 0.0645(8) Uiso 1.000000 GR
O7 O 0.7223(2) 1.0395(2) 0.21182(12) 0.0291(4) Uani 1.000000 .
O8 O 0.6671(3) 1.2387(2) 0.18304(12) 0.0332(5) Uani 1.000000 .
O9 O 0.9493(3) 1.2703(2) 0.49747(12) 0.0387(5) Uani 1.000000 .
O10 O 0.8828(2) 1.2658(2) 0.36028(11) 0.0237(4) Uani 1.000000 .
N1 N 0.3319(3) 0.8599(2) 0.26260(13) 0.0211(4) Uani 1.000000 .
N2 N 0.6533(3) 1.1339(2) 0.22086(12) 0.0216(5) Uani 1.000000 .
C1 C 0.3641(3) 0.9941(3) 0.22286(15) 0.0195(5) Uani 1.000000 .
H1 H 0.3823(3) 0.9686(3) 0.16740(15) 0.0233(6) Uiso 1.000000 R
C2 C 0.2267(3) 1.0713(3) 0.21597(15) 0.0218(5) Uani 1.000000 .
C3 C 0.3329(3) 1.2389(3) 0.23814(17) 0.0248(5) Uani 1.000000 .
H3a H 0.3707(3) 1.2756(3) 0.19028(17) 0.0298(7) Uiso 1.000000 R
H3b H 0.2682(3) 1.2978(3) 0.25792(17) 0.0298(7) Uiso 1.000000 R
C4 C 0.4838(3) 1.2466(3) 0.30726(16) 0.0235(5) Uani 1.000000 .
H4 H 0.4374(3) 1.2251(3) 0.35618(16) 0.0282(6) Uiso 1.000000 R
C5 C 0.5304(3) 1.1078(3) 0.27814(14) 0.0182(5) Uani 1.000000 .
C6 C 0.5823(3) 1.0252(3) 0.34515(14) 0.0169(5) Uani 1.000000 .
C7 C 0.7169(3) 1.0714(3) 0.41414(14) 0.0203(5) Uani 1.000000 .
C8 C 0.7240(4) 0.9750(3) 0.47157(15) 0.0260(6) Uani 1.000000 .
H8 H 0.8130(4) 1.0038(3) 0.51771(15) 0.0312(7) Uiso 1.000000 R
C9 C 0.6017(4) 0.8386(3) 0.46088(16) 0.0274(6) Uani 1.000000 .
H9 H 0.6088(4) 0.7769(3) 0.50033(16) 0.0329(7) Uiso 1.000000 R
C10 C 0.4670(4) 0.7902(3) 0.39228(16) 0.0248(5) Uani 1.000000 .
H10 H 0.3840(4) 0.6977(3) 0.38528(16) 0.0297(7) Uiso 1.000000 R
C11 C 0.4618(3) 0.8858(3) 0.33482(15) 0.0190(5) Uani 1.000000 .
C12 C 0.4111(3) 0.6893(3) 0.14194(16) 0.0257(6) Uani 1.000000 .
C13 C 0.4133(4) 0.7462(3) 0.06769(16) 0.0289(6) Uani 1.000000 .
H13 H 0.3335(4) 0.7895(3) 0.04750(16) 0.0347(7) Uiso 1.000000 R
C14 C 0.5345(4) 0.7375(3) 0.02469(16) 0.0301(6) Uani 1.000000 .
H14 H 0.5371(4) 0.7774(3) -0.02403(16) 0.0361(7) Uiso 1.000000 R
C15 C 0.6533(4) 0.6705(3) 0.05245(17) 0.0278(6) Uani 1.000000 .
C16 C 0.6482(4) 0.6135(3) 0.12637(17) 0.0295(6) Uani 1.000000 .
H16 H 0.7263(4) 0.5678(3) 0.14577(17) 0.0354(7) Uiso 1.000000 R
C17 C 0.5306(4) 0.6234(3) 0.17096(17) 0.0287(6) Uani 1.000000 .
H17 H 0.5306(4) 0.5862(3) 0.22055(17) 0.0345(7) Uiso 1.000000 R
C18 C 0.7818(4) 0.6586(3) 0.00397(18) 0.0319(6) Uani 1.000000 .
H18a H 0.7373(11) 0.654(3) -0.0538(2) 0.0478(9) Uiso 1.000000 GR
H18b H 0.8813(11) 0.7443(13) 0.0230(10) 0.0478(9) Uiso 1.000000 GR
H18c H 0.809(2) 0.5695(14) 0.0116(11) 0.0478(9) Uiso 1.000000 GR
C19 C 0.1196(3) 1.0255(3) 0.27923(15) 0.0225(5) Uani 1.000000 .
C20 C -0.0846(4) 0.8262(4) 0.31229(18) 0.0351(7) Uani 1.000000 .
H20a H -0.1672(4) 0.7317(4) 0.28626(18) 0.0527(10) Uiso 1.000000 R
H20b H -0.0049(4) 0.8110(4) 0.35619(18) 0.0527(10) Uiso 1.000000 R
H20c H -0.1392(4) 0.8909(4) 0.33470(18) 0.0527(10) Uiso 1.000000 R
C21 C 0.1282(3) 1.0373(3) 0.12319(16) 0.0231(5) Uani 1.000000 .
C22 C 0.6170(4) 1.3957(3) 0.33343(19) 0.0296(6) Uani 1.000000 .
H22 H 0.6813(4) 1.4329(3) 0.29598(19) 0.0355(7) Uiso 1.000000 R
C23 C 0.6480(4) 1.4773(4) 0.4071(2) 0.0409(8) Uani 1.000000 .
H23a H 0.5854(4) 1.4425(4) 0.4456(2) 0.0491(9) Uiso 1.000000 R
H23b H 0.7326(4) 1.5698(4) 0.4206(2) 0.0491(9) Uiso 1.000000 R
C24 C 0.8606(3) 1.2133(3) 0.42987(16) 0.0240(5) Uani 1.000000 .
C25 C 1.0232(4) 1.4014(3) 0.3696(2) 0.0332(7) Uani 1.000000 .
H25a H 1.0291(4) 1.4304(3) 0.3163(2) 0.0498(10) Uiso 1.000000 R
H25b H 1.0082(4) 1.4795(3) 0.4057(2) 0.0498(10) Uiso 1.000000 R
H25c H 1.1256(4) 1.3842(3) 0.3930(2) 0.0498(10) Uiso 1.000000 R

loop_
_atom_site_aniso_label
_atom_site_aniso_U_11
_atom_site_aniso_U_22
_atom_site_aniso_U_33
_atom_site_aniso_U_12
_atom_site_aniso_U_13
_atom_site_aniso_U_23
S1 0.0231(3) 0.0215(3) 0.0269(3) 0.0027(2) -0.0030(3) 0.0049(2)
O1 0.0343(11) 0.0210(9) 0.0369(11) 0.0009(8) 0.0032(9) 0.0086(8)
O2 0.0242(10) 0.0365(11) 0.0350(11) 0.0058(8) -0.0078(8) 0.0023(9)
O3 0.0314(10) 0.0356(11) 0.0268(10) 0.0134(9) 0.0102(8) 0.0113(8)
O4 0.0239(9) 0.0362(11) 0.0228(9) 0.0049(8) 0.0039(7) 0.0101(8)
O5 0.0295(10) 0.0406(11) 0.0192(9) 0.0151(9) 0.0036(8) 0.0086(8)
O6 0.0417(13) 0.0565(15) 0.0330(12) 0.0196(11) 0.0056(10) 0.0111(11)
O7 0.0315(10) 0.0322(10) 0.0276(10) 0.0125(8) 0.0139(8) 0.0037(8)
O8 0.0364(11) 0.0361(11) 0.0300(10) 0.0094(9) 0.0102(9) 0.0201(9)
O9 0.0471(13) 0.0285(11) 0.0246(10) -0.0002(9) -0.0073(9) -0.0008(8)
O10 0.0225(9) 0.0213(9) 0.0250(9) 0.0042(7) 0.0052(7) 0.0033(7)
N1 0.0208(10) 0.0198(10) 0.0216(10) 0.0060(8) 0.0002(8) 0.0080(8)
N2 0.0224(11) 0.0260(11) 0.0160(10) 0.0062(9) 0.0038(8) 0.0071(8)
C1 0.0190(12) 0.0225(12) 0.0190(11) 0.0088(10) 0.0031(9) 0.0086(9)
C2 0.0221(12) 0.0267(13) 0.0212(12) 0.0121(10) 0.0054(10) 0.0108(10)
C3 0.0267(13) 0.0249(13) 0.0289(13) 0.0136(11) 0.0076(11) 0.0131(10)
C4 0.0277(13) 0.0208(12) 0.0263(13) 0.0125(11) 0.0065(11) 0.0082(10)
C5 0.0201(12) 0.0192(12) 0.0176(11) 0.0077(9) 0.0050(9) 0.0078(9)
C6 0.0215(12) 0.0181(11) 0.0143(11) 0.0099(9) 0.0049(9) 0.0053(9)
C7 0.0273(13) 0.0189(12) 0.0147(11) 0.0094(10) 0.0023(10) 0.0019(9)
C8 0.0366(15) 0.0263(13) 0.0142(11) 0.0134(11) -0.0021(10) 0.0033(10)
C9 0.0435(16) 0.0246(13) 0.0172(12) 0.0148(12) 0.0038(11) 0.0106(10)
C10 0.0323(14) 0.0198(12) 0.0224(12) 0.0076(10) 0.0049(11) 0.0089(10)
C11 0.0209(12) 0.0215(12) 0.0162(11) 0.0094(10) 0.0031(9) 0.0046(9)
C12 0.0295(14) 0.0178(12) 0.0216(12) 0.0036(10) -0.0060(10) -0.0004(10)
C13 0.0359(15) 0.0249(13) 0.0220(13) 0.0114(11) -0.0051(11) 0.0024(10)
C14 0.0411(16) 0.0253(13) 0.0195(13) 0.0100(12) -0.0019(11) 0.0019(10)
C15 0.0329(14) 0.0184(12) 0.0225(13) 0.0038(10) -0.0064(11) -0.0028(10)
C16 0.0321(14) 0.0261(14) 0.0278(14) 0.0122(11) -0.0037(11) 0.0036(11)
C17 0.0345(15) 0.0200(13) 0.0252(13) 0.0056(11) -0.0058(11) 0.0066(10)
C18 0.0359(15) 0.0270(14) 0.0263(14) 0.0079(12) -0.0018(12) -0.0013(11)
C19 0.0232(12) 0.0308(14) 0.0187(12) 0.0148(11) 0.0032(10) 0.0114(10)
C20 0.0319(15) 0.0432(17) 0.0268(14) 0.0052(13) 0.0076(12) 0.0101(12)
C21 0.0181(12) 0.0263(13) 0.0272(13) 0.0095(10) 0.0026(10) 0.0116(10)
C22 0.0327(15) 0.0211(13) 0.0391(16) 0.0135(11) 0.0070(12) 0.0106(11)
C23 0.0381(17) 0.0286(15) 0.053(2) 0.0112(13) 0.0075(15) -0.0047(14)
C24 0.0274(13) 0.0219(12) 0.0215(12) 0.0094(11) 0.0006(10) 0.0024(10)
C25 0.0292(15) 0.0239(14) 0.0415(16) -0.0003(11) 0.0119(13) 0.0033(12)

loop_
_atom_type_symbol
_atom_type_scat_dispersion_real
_atom_type_scat_dispersion_imag
_atom_type_scat_Cromer_Mann_a1
_atom_type_scat_Cromer_Mann_a2
_atom_type_scat_Cromer_Mann_a3
_atom_type_scat_Cromer_Mann_a4
_atom_type_scat_Cromer_Mann_b1
_atom_type_scat_Cromer_Mann_b2
_atom_type_scat_Cromer_Mann_b3
_atom_type_scat_Cromer_Mann_b4
_atom_type_scat_Cromer_Mann_c
_atom_type_scat_source
_atom_type_scat_dispersion_source
H 0.00000 0.00000 0.49300 0.32291 0.14019 0.04081 10.51090 26.12570 3.14236 57.79970 0.0030380000826 'International Tables Volume C Table 6.1.1.4 (pp. 500-502)' 'Henke, Gullikson and Davis, At. Data and Nucl. Data Tables, 1993, 54, 2'
C 0.01920 0.00962 2.31000 1.02000 1.58860 0.86500 20.84390 10.20750 0.56870 51.65120 0.215599998832 'International Tables Volume C Table 6.1.1.4 (pp. 500-502)' 'Henke, Gullikson and Davis, At. Data and Nucl. Data Tables, 1993, 54, 2'
S 0.33537 0.55136 6.90530 5.20340 1.43790 1.58630 1.46790 22.21510 0.25360 56.17200 0.866900026798 'International Tables Volume C Table 6.1.1.4 (pp. 500-502)' 'Henke, Gullikson and Davis, At. Data and Nucl. Data Tables, 1993, 54, 2'
O 0.05239 0.03377 3.04850 2.28680 1.54630 0.86700 13.27710 5.70110 0.32390 32.90890 0.250800013542 'International Tables Volume C Table 6.1.1.4 (pp. 500-502)' 'Henke, Gullikson and Davis, At. Data and Nucl. Data Tables, 1993, 54, 2'
N 0.03256 0.01839 12.21260 3.13220 2.01250 1.16630 0.00570 9.89330 28.99750 0.58260 -11.5290002823 'International Tables Volume C Table 6.1.1.4 (pp. 500-502)' 'Henke, Gullikson and Davis, At. Data and Nucl. Data Tables, 1993, 54, 2'

loop_
_geom_angle_atom_site_label_1
_geom_angle_atom_site_label_2
_geom_angle_atom_site_label_3
_geom_angle
O2 S1 O1 121.12(13)
N1 S1 O1 105.79(11)
N1 S1 O2 104.88(12)
C12 S1 O1 109.19(13)
C12 S1 O2 107.94(13)
C12 S1 N1 107.07(11)
C20 O4 C19 116.2(2)
C25 O10 C24 115.5(2)
C1 N1 S1 114.99(16)
C11 N1 S1 121.85(17)
C11 N1 C1 109.18(19)
O8 N2 O7 124.7(2)
C5 N2 O7 116.20(19)
C5 N2 O8 118.9(2)
C2 C1 N1 116.2(2)
C5 C1 N1 105.24(18)
C5 C1 C2 107.9(2)
C3 C2 C1 102.3(2)
C19 C2 C1 109.68(19)
C19 C2 C3 111.0(2)
C21 C2 C1 108.5(2)
C21 C2 C3 108.9(2)
C21 C2 C19 115.6(2)
C4 C3 C2 104.77(19)
C5 C4 C3 103.5(2)
C22 C4 C3 115.5(2)
C22 C4 C5 119.9(2)
C1 C5 N2 104.40(18)
C4 C5 N2 114.60(19)
C4 C5 C1 105.21(19)
C6 C5 N2 110.77(19)
C6 C5 C1 104.55(18)
C6 C5 C4 115.9(2)
C7 C6 C5 130.9(2)
C11 C6 C5 109.2(2)
C11 C6 C7 119.7(2)
C8 C7 C6 118.4(2)
C24 C7 C6 125.2(2)
C24 C7 C8 116.3(2)
C9 C8 C7 120.9(2)
C10 C9 C8 121.6(2)
C11 C10 C9 117.3(2)
C6 C11 N1 111.8(2)
C10 C11 N1 126.0(2)
C10 C11 C6 122.2(2)
C13 C12 S1 120.4(2)
C17 C12 S1 120.0(2)
C17 C12 C13 119.5(3)
C14 C13 C12 119.5(3)
C15 C14 C13 121.5(3)
C16 C15 C14 118.1(3)
C18 C15 C14 120.9(3)
C18 C15 C16 121.0(3)
C17 C16 C15 121.4(3)
C16 C17 C12 120.0(3)
O4 C19 O3 124.7(2)
C2 C19 O3 123.5(2)
C2 C19 O4 111.8(2)
O6 C21 O5 123.0(2)
C2 C21 O5 119.7(2)
C2 C21 O6 117.0(2)
C23 C22 C4 123.1(3)
O10 C24 O9 124.4(2)
C7 C24 O9 123.7(2)
C7 C24 O10 111.9(2)

loop_
_geom_bond_atom_site_label_1
_geom_bond_atom_site_label_2
_geom_bond_distance
S1 O1 1.426(2)
S1 O2 1.423(2)
S1 N1 1.684(2)
S1 C12 1.740(3)
O3 C19 1.207(3)
O4 C19 1.326(3)
O4 C20 1.438(3)
O5 C21 1.210(3)
O6 C21 1.327(3)
O7 N2 1.225(3)
O8 N2 1.220(3)
O9 C24 1.206(3)
O10 C24 1.328(3)
O10 C25 1.445(3)
N1 C1 1.473(3)
N1 C11 1.426(3)
N2 C5 1.523(3)
C1 C2 1.556(3)
C1 C5 1.562(3)
C2 C3 1.545(4)
C2 C19 1.527(3)
C2 C21 1.569(3)
C3 C4 1.545(4)
C4 C5 1.545(3)
C4 C22 1.491(4)
C5 C6 1.506(3)
C6 C7 1.397(3)
C6 C11 1.385(3)
C7 C8 1.396(3)
C7 C24 1.488(4)
C8 C9 1.370(4)
C9 C10 1.394(4)
C10 C11 1.389(3)
C12 C13 1.399(4)
C12 C17 1.394(4)
C13 C14 1.377(4)
C14 C15 1.391(4)
C15 C16 1.396(4)
C15 C18 1.497(4)
C16 C17 1.370(4)
C22 C23 1.317(4)
